data_4333033
loop_
_publ_author_name
'Champouret, Yohan D. M.'
'Fawcett, John'
'Nodes, William J.'
'Singh, Kuldip'
'Solan, Gregory A.'

_publ_section_title
;
 Spacially Confined M2Centers (M = Fe, Co, Ni, Zn) on a Sterically Bulky
 Binucleating Support:&#x00A0; Synthesis, Structures and Ethylene
 Oligomerization Studies
;
_journal_issue 24
_journal_name_full 'Inorganic Chemistry'
_journal_page_first 9890
_journal_page_last 9900
_journal_paper_doi 10.1021/ic061286x
_journal_volume 45
_journal_year 2006
_chemical_formula_moiety 'c42 H46 Cl3 N3 O Zn2) 2(C2 H3 N2)'
_chemical_formula_sum 'C46 H52 Cl3 N5 O Zn2'
_chemical_formula_weight 928.02
_chemical_name_systematic
; 
 ? 
;
_space_group_IT_number 2
_symmetry_cell_setting triclinic
_symmetry_space_group_name_Hall '-P 1'
_symmetry_space_group_name_H-M 'P -1'
_atom_sites_solution_hydrogens geom
_atom_sites_solution_primary direct
_atom_sites_solution_secondary difmap
_audit_creation_method SHELXL-97
_cell_angle_alpha 80.680(3)
_cell_angle_beta 76.300(3)
_cell_angle_gamma 75.191(2)
_cell_formula_units_Z 2
_cell_length_a 12.1071(19)
_cell_length_b 13.864(2)
_cell_length_c 14.704(2)
_cell_measurement_reflns_used 871
_cell_measurement_temperature 150(2)
_cell_measurement_theta_max 23.469
_cell_measurement_theta_min 2.206
_cell_volume 2304.7(6)
_computing_cell_refinement 'Bruker SMART'
_computing_data_collection 'Bruker SMART'
_computing_data_reduction 'Bruker SHELXTL'
_computing_molecular_graphics 'Bruker SHELXTL'
_computing_publication_material 'Bruker SHELXTL'
_computing_structure_refinement 'SHELXL-97 (Sheldrick, 1997)'
_computing_structure_solution 'SHELXS-97 (Sheldrick, 1990)'
_diffrn_ambient_temperature 150(2)
_diffrn_measured_fraction_theta_full 0.993
_diffrn_measured_fraction_theta_max 0.993
_diffrn_measurement_device_type 'CCD area detector'
_diffrn_measurement_method 'phi and omega scans'
_diffrn_radiation_monochromator graphite
_diffrn_radiation_source 'fine-focus sealed tube'
_diffrn_radiation_type MoK\a
_diffrn_radiation_wavelength 0.71073
_diffrn_reflns_av_R_equivalents 0.0446
_diffrn_reflns_av_sigmaI/netI 0.0764
_diffrn_reflns_limit_h_max 14
_diffrn_reflns_limit_h_min -14
_diffrn_reflns_limit_k_max 16
_diffrn_reflns_limit_k_min -15
_diffrn_reflns_limit_l_max 17
_diffrn_reflns_limit_l_min -17
_diffrn_reflns_number 16837
_diffrn_reflns_theta_full 25.00
_diffrn_reflns_theta_max 25.00
_diffrn_reflns_theta_min 1.43
_exptl_absorpt_coefficient_mu 1.254
_exptl_absorpt_correction_T_max 0.928
_exptl_absorpt_correction_T_min 0.699
_exptl_absorpt_correction_type empirical
_exptl_absorpt_process_details
;
 absorption correction based on 20222 reflections(SADABS);Rint O.0597 before
correction and 0.0345 after.
;
_exptl_crystal_colour colourless
_exptl_crystal_density_diffrn 1.337
_exptl_crystal_density_method 'not measured'
_exptl_crystal_description block
_exptl_crystal_F_000 964
_exptl_crystal_size_max 0.38
_exptl_crystal_size_mid 0.36
_exptl_crystal_size_min 0.15
_refine_diff_density_max 1.537
_refine_diff_density_min -0.503
_refine_diff_density_rms 0.119
_refine_ls_extinction_method none
_refine_ls_goodness_of_fit_ref 1.048
_refine_ls_hydrogen_treatment mixed
_refine_ls_matrix_type full
_refine_ls_number_parameters 543
_refine_ls_number_reflns 8062
_refine_ls_number_restraints 0
_refine_ls_restrained_S_all 1.048
_refine_ls_R_factor_all 0.0824
_refine_ls_R_factor_gt 0.0586
_refine_ls_shift/su_max 0.001
_refine_ls_shift/su_mean 0.000
_refine_ls_structure_factor_coef Fsqd
_refine_ls_weighting_details 'calc w=1/[\s^2^(Fo^2^)+(0.0796P)^2^+1.8035P] where P=(Fo^2^+2Fc^2^)/3'
_refine_ls_weighting_scheme calc
_refine_ls_wR_factor_gt 0.1512
_refine_ls_wR_factor_ref 0.1636
_reflns_number_gt 6115
_reflns_number_total 8062
_reflns_threshold_expression >2sigma(I)
_cod_data_source_file ic061286xsup6.cif
_cod_data_source_block 05080
_cod_depositor_comments
;
The following automatic conversions were performed:

'_symmetry_cell_setting' value 'Triclinic' changed to 'triclinic'
according to /home/saulius/struct/CIF-dictionaries/cif_core.dic
dictionary named 'cif_core.dic' version 2.4.2 from 2011-04-26.

Automatic conversion script
Id: cif_fix_values 1891 2012-01-12 08:04:46Z andrius 
;
_cod_original_cell_volume 2304.8(6)
_cod_original_sg_symbol_H-M P-1
_cod_database_code 4333033

loop_
_symmetry_equiv_pos_as_xyz
'x, y, z'
'-x, -y, -z'

loop_
_atom_site_label
_atom_site_type_symbol
_atom_site_fract_x
_atom_site_fract_y
_atom_site_fract_z
_atom_site_U_iso_or_equiv
_atom_site_adp_type
_atom_site_occupancy
_atom_site_symmetry_multiplicity
_atom_site_calc_flag
_atom_site_refinement_flags
_atom_site_disorder_assembly
_atom_site_disorder_group
Zn1 Zn 0.29201(5) 0.57673(4) 0.23233(4) 0.02229(17) Uani 1 1 d . . .
Zn2 Zn 0.41097(5) 0.75187(4) 0.25306(4) 0.02436(17) Uani 1 1 d . . .
O1 O 0.4545(3) 0.6045(2) 0.2424(2) 0.0248(8) Uani 1 1 d . . .
Cl1 Cl 0.25369(10) 0.74872(9) 0.18194(8) 0.0257(3) Uani 1 1 d . . .
Cl2 Cl 0.22474(12) 0.54241(11) 0.38434(9) 0.0348(3) Uani 1 1 d . . .
Cl3 Cl 0.54184(12) 0.81657(10) 0.13977(9) 0.0354(3) Uani 1 1 d . . .
N1 N 0.1805(3) 0.5484(3) 0.1479(3) 0.0232(9) Uani 1 1 d . . .
N2 N 0.4012(4) 0.4619(3) 0.1569(3) 0.0251(9) Uani 1 1 d . . .
N3 N 0.4731(4) 0.7162(3) 0.3800(3) 0.0264(10) Uani 1 1 d . . .
N4 N 0.3112(4) 0.8721(3) 0.3325(3) 0.0303(10) Uani 1 1 d . . .
C1 C 0.0563(5) 0.5864(4) 0.1599(4) 0.0301(12) Uani 1 1 d . . .
C2 C -0.0144(4) 0.5350(4) 0.2307(4) 0.0317(13) Uani 1 1 d . . .
C3 C -0.1354(5) 0.5681(5) 0.2409(5) 0.0487(17) Uani 1 1 d . . .
H3 H -0.1849 0.5327 0.2865 0.058 Uiso 1 1 calc R . .
C4 C -0.1837(6) 0.6506(6) 0.1864(5) 0.060(2) Uani 1 1 d . . .
H4 H -0.2661 0.6725 0.1944 0.072 Uiso 1 1 calc R . .
C5 C -0.1125(6) 0.7014(5) 0.1204(5) 0.0518(19) Uani 1 1 d . . .
H5 H -0.1469 0.7590 0.0834 0.062 Uiso 1 1 calc R . .
C6 C 0.0091(5) 0.6715(4) 0.1055(4) 0.0383(14) Uani 1 1 d . . .
C7 C 0.0822(6) 0.7310(5) 0.0308(5) 0.0523(18) Uani 1 1 d . . .
H7 H 0.1653 0.7067 0.0376 0.063 Uiso 1 1 calc R . .
C8 C 0.0748(7) 0.7126(6) -0.0672(5) 0.064(2) Uani 1 1 d . . .
H8A H 0.1025 0.6408 -0.0743 0.096 Uiso 1 1 calc R . .
H8B H 0.1236 0.7503 -0.1151 0.096 Uiso 1 1 calc R . .
H8C H -0.0064 0.7349 -0.0749 0.096 Uiso 1 1 calc R . .
C9 C 0.0447(9) 0.8438(5) 0.0421(6) 0.089(3) Uani 1 1 d . . .
H9A H -0.0361 0.8694 0.0342 0.134 Uiso 1 1 calc R . .
H9B H 0.0959 0.8795 -0.0057 0.134 Uiso 1 1 calc R . .
H9C H 0.0505 0.8543 0.1050 0.134 Uiso 1 1 calc R . .
C10 C 0.0349(5) 0.4436(4) 0.2916(4) 0.0349(13) Uani 1 1 d . . .
H10 H 0.1197 0.4407 0.2857 0.042 Uiso 1 1 calc R . .
C11 C 0.0248(6) 0.3478(5) 0.2597(5) 0.0538(18) Uani 1 1 d . . .
H11A H -0.0576 0.3493 0.2641 0.081 Uiso 1 1 calc R . .
H11B H 0.0586 0.2898 0.3001 0.081 Uiso 1 1 calc R . .
H11C H 0.0669 0.3426 0.1944 0.081 Uiso 1 1 calc R . .
C12 C -0.0249(6) 0.4486(5) 0.3962(4) 0.0482(16) Uani 1 1 d . . .
H12A H -0.0283 0.5144 0.4144 0.072 Uiso 1 1 calc R . .
H12B H 0.0198 0.3960 0.4350 0.072 Uiso 1 1 calc R . .
H12C H -0.1043 0.4385 0.4058 0.072 Uiso 1 1 calc R . .
C13 C 0.2336(4) 0.4857(4) 0.0873(3) 0.0266(11) Uani 1 1 d . . .
C14 C 0.1801(5) 0.4511(5) 0.0210(4) 0.0448(16) Uani 1 1 d . . .
H14A H 0.0954 0.4772 0.0352 0.067 Uiso 1 1 calc R . .
H14B H 0.1976 0.3776 0.0278 0.067 Uiso 1 1 calc R . .
H14C H 0.2121 0.4758 -0.0437 0.067 Uiso 1 1 calc R . .
C15 C 0.3609(4) 0.4401(4) 0.0867(3) 0.0262(11) Uani 1 1 d . . .
C16 C 0.4274(5) 0.3786(4) 0.0219(4) 0.0340(13) Uani 1 1 d . . .
H16 H 0.3969 0.3658 -0.0277 0.041 Uiso 1 1 calc R . .
C17 C 0.5424(5) 0.3345(4) 0.0304(4) 0.0399(14) Uani 1 1 d . . .
H17 H 0.5915 0.2905 -0.0135 0.048 Uiso 1 1 calc R . .
C18 C 0.5839(5) 0.3549(4) 0.1022(4) 0.0329(13) Uani 1 1 d . . .
H18 H 0.6624 0.3259 0.1079 0.039 Uiso 1 1 calc R . .
C19 C 0.5109(4) 0.4184(4) 0.1670(4) 0.0270(11) Uani 1 1 d . . .
C20 C 0.5529(4) 0.4341(4) 0.2498(3) 0.0255(11) Uani 1 1 d . . .
C21 C 0.6220(4) 0.3519(4) 0.2932(4) 0.0332(13) Uani 1 1 d . . .
H21 H 0.6415 0.2888 0.2691 0.040 Uiso 1 1 calc R . .
C22 C 0.6626(5) 0.3611(4) 0.3706(4) 0.0367(14) Uani 1 1 d . . .
H22 H 0.7081 0.3043 0.4008 0.044 Uiso 1 1 calc R . .
C23 C 0.6368(4) 0.4524(4) 0.4036(4) 0.0302(12) Uani 1 1 d . . .
H23 H 0.6642 0.4576 0.4576 0.036 Uiso 1 1 calc R . .
C24 C 0.5712(4) 0.5392(4) 0.3607(3) 0.0252(11) Uani 1 1 d . . .
C25 C 0.5236(4) 0.5299(4) 0.2845(3) 0.0226(11) Uani 1 1 d . . .
C26 C 0.5549(4) 0.6346(4) 0.4015(3) 0.0270(11) Uani 1 1 d . . .
C27 C 0.6231(5) 0.6402(4) 0.4653(4) 0.0397(14) Uani 1 1 d . . .
H27 H 0.6850 0.5852 0.4773 0.048 Uiso 1 1 calc R . .
C28 C 0.6006(6) 0.7242(5) 0.5099(4) 0.0479(16) Uani 1 1 d . . .
H28 H 0.6468 0.7275 0.5528 0.058 Uiso 1 1 calc R . .
C29 C 0.5108(6) 0.8043(5) 0.4929(4) 0.0456(16) Uani 1 1 d . . .
H29 H 0.4912 0.8619 0.5258 0.055 Uiso 1 1 calc R . .
C30 C 0.4499(5) 0.7978(4) 0.4259(4) 0.0325(13) Uani 1 1 d . . .
C31 C 0.3513(5) 0.8805(4) 0.4024(4) 0.0381(14) Uani 1 1 d . . .
C32 C 0.3066(6) 0.9657(5) 0.4629(5) 0.0545(18) Uani 1 1 d . . .
H32A H 0.3650 1.0062 0.4519 0.082 Uiso 1 1 calc R . .
H32B H 0.2917 0.9387 0.5293 0.082 Uiso 1 1 calc R . .
H32C H 0.2340 1.0077 0.4468 0.082 Uiso 1 1 calc R . .
C33 C 0.2102(5) 0.9441(4) 0.3062(4) 0.0365(14) Uani 1 1 d . . .
C34 C 0.1028(5) 0.9180(4) 0.3354(4) 0.0327(13) Uani 1 1 d . . .
C35 C 0.0085(6) 0.9840(5) 0.3059(5) 0.0460(16) Uani 1 1 d . . .
H35 H -0.0663 0.9687 0.3252 0.055 Uiso 1 1 calc R . .
C36 C 0.0206(7) 1.0720(5) 0.2488(5) 0.057(2) Uani 1 1 d . . .
H36 H -0.0455 1.1164 0.2291 0.069 Uiso 1 1 calc R . .
C37 C 0.1272(7) 1.0950(5) 0.2207(5) 0.059(2) Uani 1 1 d . . .
H37 H 0.1347 1.1550 0.1806 0.071 Uiso 1 1 calc R . .
C38 C 0.2254(6) 1.0328(5) 0.2494(5) 0.0519(17) Uani 1 1 d . A .
C39 C 0.3416(9) 1.0679(8) 0.2200(7) 0.090(3) Uiso 1 1 d . . .
H39 H 0.4003 1.0149 0.2456 0.108 Uiso 1 1 d R A .
C40A C 0.3982(12) 1.0926(10) 0.1284(9) 0.050(3) Uiso 0.50 1 d P A 1
H40A H 0.3466 1.1484 0.0980 0.074 Uiso 0.50 1 calc PR A 1
H40B H 0.4179 1.0344 0.0930 0.074 Uiso 0.50 1 calc PR A 1
H40C H 0.4697 1.1126 0.1297 0.074 Uiso 0.50 1 calc PR A 1
C41A C 0.3293(13) 1.1684(11) 0.2790(11) 0.048(3) Uiso 0.50 1 d P A 1
H41A H 0.4071 1.1794 0.2753 0.072 Uiso 0.50 1 calc PR A 1
H41B H 0.2922 1.1548 0.3452 0.072 Uiso 0.50 1 calc PR A 1
H41C H 0.2816 1.2284 0.2503 0.072 Uiso 0.50 1 calc PR A 1
C40B C 0.3595(19) 1.0624(17) 0.0966(14) 0.104(7) Uiso 0.50 1 d P A 2
H40D H 0.3079 1.1212 0.0700 0.155 Uiso 0.50 1 calc PR A 2
H40E H 0.3397 1.0012 0.0866 0.155 Uiso 0.50 1 calc PR A 2
H40F H 0.4408 1.0618 0.0656 0.155 Uiso 0.50 1 calc PR A 2
C41B C 0.341(2) 1.1601(17) 0.2306(16) 0.104(7) Uiso 0.50 1 d P A 2
H41D H 0.4203 1.1713 0.2085 0.157 Uiso 0.50 1 calc PR A 2
H41E H 0.3142 1.1707 0.2973 0.157 Uiso 0.50 1 calc PR A 2
H41F H 0.2886 1.2072 0.1938 0.157 Uiso 0.50 1 calc PR A 2
C42 C 0.0872(5) 0.8218(4) 0.3985(4) 0.0358(13) Uani 1 1 d . . .
H42 H 0.1630 0.7714 0.3855 0.043 Uiso 1 1 calc R . .
C43 C 0.0630(6) 0.8386(5) 0.5030(4) 0.0542(18) Uani 1 1 d . . .
H43A H 0.1227 0.8692 0.5137 0.081 Uiso 1 1 calc R . .
H43B H 0.0649 0.7740 0.5420 0.081 Uiso 1 1 calc R . .
H43C H -0.0141 0.8832 0.5198 0.081 Uiso 1 1 calc R . .
C44 C -0.0059(5) 0.7770(5) 0.3790(5) 0.0463(15) Uani 1 1 d . . .
H44A H -0.0826 0.8221 0.3962 0.069 Uiso 1 1 calc R . .
H44B H -0.0052 0.7116 0.4163 0.069 Uiso 1 1 calc R . .
H44C H 0.0101 0.7685 0.3119 0.069 Uiso 1 1 calc R . .
N5 N 0.2678(12) 0.8839(11) 0.8496(11) 0.079(4) Uani 0.50 1 d P . .
C45 C 0.2864(12) 0.9175(10) 0.9077(13) 0.056(4) Uani 0.50 1 d P . .
C46 C 0.3044(13) 0.9639(11) 0.9798(12) 0.069(4) Uani 0.50 1 d P . .
H46A H 0.3045 1.0345 0.9579 0.103 Uiso 0.50 1 calc PR . .
H46B H 0.3796 0.9297 0.9964 0.103 Uiso 0.50 1 calc PR . .
H46C H 0.2416 0.9597 1.0353 0.103 Uiso 0.50 1 calc PR . .
C47 C 0.6345(11) 0.9642(10) 0.3183(9) 0.046(3) Uiso 0.50 1 d P . .
C48 C 0.7244(10) 0.8891(10) 0.2664(11) 0.061(5) Uani 0.50 1 d P . .
H48A H 0.7853 0.8594 0.3028 0.092 Uiso 0.50 1 calc PR . .
H48B H 0.7589 0.9212 0.2056 0.092 Uiso 0.50 1 calc PR . .
H48C H 0.6894 0.8365 0.2559 0.092 Uiso 0.50 1 calc PR . .
N6 N 0.5753(12) 1.0221(9) 0.3517(9) 0.075(4) Uani 0.50 1 d P . .

loop_
_atom_site_aniso_label
_atom_site_aniso_U_11
_atom_site_aniso_U_22
_atom_site_aniso_U_33
_atom_site_aniso_U_23
_atom_site_aniso_U_13
_atom_site_aniso_U_12
Zn1 0.0224(3) 0.0255(3) 0.0178(3) -0.0048(2) -0.0046(2) -0.0016(2)
Zn2 0.0259(3) 0.0236(3) 0.0222(3) -0.0027(2) -0.0071(2) -0.0011(2)
O1 0.0248(18) 0.0186(18) 0.030(2) -0.0014(15) -0.0106(15) 0.0000(14)
Cl1 0.0273(6) 0.0252(6) 0.0239(6) -0.0041(5) -0.0100(5) 0.0006(5)
Cl2 0.0355(7) 0.0479(9) 0.0184(6) -0.0007(6) -0.0056(5) -0.0063(6)
Cl3 0.0327(7) 0.0374(8) 0.0339(7) 0.0016(6) -0.0043(6) -0.0098(6)
N1 0.024(2) 0.023(2) 0.021(2) -0.0014(18) -0.0056(18) -0.0030(18)
N2 0.029(2) 0.023(2) 0.021(2) -0.0026(18) -0.0056(18) -0.0021(18)
N3 0.029(2) 0.027(2) 0.022(2) -0.0043(18) -0.0048(18) -0.0048(19)
N4 0.034(2) 0.025(2) 0.028(2) -0.0040(19) -0.005(2) -0.002(2)
C1 0.032(3) 0.032(3) 0.032(3) -0.016(2) -0.015(2) -0.002(2)
C2 0.026(3) 0.038(3) 0.032(3) -0.019(3) -0.004(2) -0.003(2)
C3 0.034(3) 0.064(5) 0.050(4) -0.029(3) -0.005(3) -0.005(3)
C4 0.036(4) 0.080(6) 0.066(5) -0.040(4) -0.016(4) 0.009(4)
C5 0.058(4) 0.042(4) 0.062(5) -0.022(3) -0.041(4) 0.014(3)
C6 0.048(4) 0.029(3) 0.048(4) -0.010(3) -0.031(3) -0.003(3)
C7 0.069(5) 0.037(4) 0.063(4) 0.009(3) -0.046(4) -0.012(3)
C8 0.082(5) 0.074(5) 0.046(4) 0.012(4) -0.036(4) -0.025(4)
C9 0.146(8) 0.039(4) 0.113(7) 0.016(4) -0.098(7) -0.025(5)
C10 0.035(3) 0.043(3) 0.027(3) -0.010(3) 0.002(2) -0.015(3)
C11 0.071(5) 0.046(4) 0.044(4) -0.012(3) -0.006(3) -0.013(4)
C12 0.056(4) 0.057(4) 0.036(3) -0.012(3) -0.001(3) -0.025(3)
C13 0.032(3) 0.027(3) 0.021(3) 0.000(2) -0.007(2) -0.008(2)
C14 0.045(4) 0.055(4) 0.038(3) -0.020(3) -0.018(3) 0.000(3)
C15 0.028(3) 0.028(3) 0.019(3) -0.003(2) 0.001(2) -0.005(2)
C16 0.041(3) 0.036(3) 0.023(3) -0.011(2) 0.002(2) -0.008(3)
C17 0.039(3) 0.032(3) 0.038(3) -0.016(3) 0.008(3) 0.003(3)
C18 0.031(3) 0.032(3) 0.031(3) -0.008(2) 0.000(2) -0.001(2)
C19 0.026(3) 0.023(3) 0.027(3) -0.002(2) 0.001(2) -0.002(2)
C20 0.020(3) 0.029(3) 0.025(3) -0.002(2) -0.005(2) -0.003(2)
C21 0.027(3) 0.026(3) 0.042(3) -0.006(2) -0.002(2) 0.000(2)
C22 0.036(3) 0.029(3) 0.039(3) 0.008(3) -0.016(3) 0.003(3)
C23 0.024(3) 0.033(3) 0.031(3) 0.002(2) -0.010(2) -0.002(2)
C24 0.021(3) 0.029(3) 0.022(3) -0.001(2) -0.001(2) -0.004(2)
C25 0.017(2) 0.024(3) 0.024(3) 0.001(2) 0.001(2) -0.005(2)
C26 0.025(3) 0.033(3) 0.022(3) 0.001(2) -0.006(2) -0.007(2)
C27 0.042(3) 0.038(3) 0.042(4) -0.004(3) -0.020(3) -0.004(3)
C28 0.051(4) 0.052(4) 0.049(4) -0.014(3) -0.029(3) -0.005(3)
C29 0.062(4) 0.042(4) 0.041(4) -0.014(3) -0.022(3) -0.010(3)
C30 0.040(3) 0.032(3) 0.029(3) -0.006(2) -0.012(2) -0.006(3)
C31 0.046(4) 0.033(3) 0.033(3) -0.012(3) -0.007(3) -0.001(3)
C32 0.068(5) 0.045(4) 0.050(4) -0.021(3) -0.019(4) 0.004(3)
C33 0.048(4) 0.021(3) 0.033(3) -0.006(2) -0.013(3) 0.013(3)
C34 0.039(3) 0.030(3) 0.025(3) -0.011(2) -0.009(2) 0.006(3)
C35 0.046(4) 0.038(4) 0.056(4) -0.017(3) -0.026(3) 0.010(3)
C36 0.074(5) 0.032(4) 0.066(5) -0.010(3) -0.044(4) 0.017(3)
C37 0.077(5) 0.036(4) 0.050(4) 0.001(3) -0.020(4) 0.013(4)
C38 0.059(4) 0.032(3) 0.050(4) 0.001(3) -0.005(3) 0.006(3)
C42 0.033(3) 0.034(3) 0.034(3) -0.005(3) -0.010(3) 0.008(2)
C43 0.060(4) 0.057(4) 0.040(4) -0.007(3) -0.010(3) -0.003(4)
C44 0.041(4) 0.045(4) 0.050(4) -0.006(3) -0.009(3) -0.005(3)
N5 0.069(9) 0.058(9) 0.100(12) -0.002(8) -0.006(8) -0.013(7)
C45 0.042(8) 0.031(8) 0.091(12) 0.004(8) -0.008(8) -0.012(6)
C46 0.057(9) 0.053(9) 0.102(13) 0.011(9) -0.029(9) -0.021(8)
C48 0.033(7) 0.062(9) 0.109(12) -0.068(9) -0.036(7) 0.010(6)
N6 0.091(9) 0.067(8) 0.071(8) -0.058(7) -0.046(7) 0.036(7)

loop_
_atom_type_symbol
_atom_type_description
_atom_type_scat_dispersion_real
_atom_type_scat_dispersion_imag
_atom_type_scat_source
C C 0.0033 0.0016 'International Tables Vol C Tables 4.2.6.8 and 6.1.1.4'
H H 0.0000 0.0000 'International Tables Vol C Tables 4.2.6.8 and 6.1.1.4'
N N 0.0061 0.0033 'International Tables Vol C Tables 4.2.6.8 and 6.1.1.4'
O O 0.0106 0.0060 'International Tables Vol C Tables 4.2.6.8 and 6.1.1.4'
Cl Cl 0.1484 0.1585 'International Tables Vol C Tables 4.2.6.8 and 6.1.1.4'
Zn Zn 0.2839 1.4301 'International Tables Vol C Tables 4.2.6.8 and 6.1.1.4'

loop_
_geom_angle_atom_site_label_1
_geom_angle_atom_site_label_2
_geom_angle_atom_site_label_3
_geom_angle
N2 Zn1 O1 82.55(14)
N2 Zn1 N1 77.36(15)
O1 Zn1 N1 149.90(14)
N2 Zn1 Cl2 118.74(12)
O1 Zn1 Cl2 97.70(10)
N1 Zn1 Cl2 111.53(11)
N2 Zn1 Cl1 127.22(12)
O1 Zn1 Cl1 81.98(9)
N1 Zn1 Cl1 92.52(11)
Cl2 Zn1 Cl1 113.19(5)
O1 Zn2 N3 86.56(15)
O1 Zn2 N4 148.00(15)
N3 Zn2 N4 77.09(16)
O1 Zn2 Cl3 105.21(10)
N3 Zn2 Cl3 109.37(12)
N4 Zn2 Cl3 106.12(12)
O1 Zn2 Cl1 83.68(10)
N3 Zn2 Cl1 143.92(12)
N4 Zn2 Cl1 93.48(12)
Cl3 Zn2 Cl1 106.70(5)
C25 O1 Zn2 131.4(3)
C25 O1 Zn1 115.8(3)
Zn2 O1 Zn1 101.63(13)
Zn1 Cl1 Zn2 85.39(4)
C13 N1 C1 119.7(4)
C13 N1 Zn1 114.0(3)
C1 N1 Zn1 126.0(3)
C19 N2 C15 119.7(4)
C19 N2 Zn1 124.4(3)
C15 N2 Zn1 115.5(3)
C30 N3 C26 119.9(4)
C30 N3 Zn2 111.2(3)
C26 N3 Zn2 126.0(3)
C31 N4 C33 121.7(5)
C31 N4 Zn2 114.5(4)
C33 N4 Zn2 123.7(3)
C6 C1 C2 121.8(5)
C6 C1 N1 121.2(5)
C2 C1 N1 117.0(5)
C3 C2 C1 117.9(6)
C3 C2 C10 119.4(6)
C1 C2 C10 122.7(5)
C4 C3 C2 121.2(7)
C4 C3 H3 119.4
C2 C3 H3 119.4
C3 C4 C5 119.6(6)
C3 C4 H4 120.2
C5 C4 H4 120.2
C4 C5 C6 122.2(6)
C4 C5 H5 118.9
C6 C5 H5 118.9
C1 C6 C5 117.3(6)
C1 C6 C7 123.4(5)
C5 C6 C7 119.2(6)
C6 C7 C8 110.0(5)
C6 C7 C9 111.7(7)
C8 C7 C9 110.5(6)
C6 C7 H7 108.2
C8 C7 H7 108.2
C9 C7 H7 108.2
C7 C8 H8A 109.5
C7 C8 H8B 109.5
H8A C8 H8B 109.5
C7 C8 H8C 109.5
H8A C8 H8C 109.5
H8B C8 H8C 109.5
C7 C9 H9A 109.5
C7 C9 H9B 109.5
H9A C9 H9B 109.5
C7 C9 H9C 109.5
H9A C9 H9C 109.5
H9B C9 H9C 109.5
C2 C10 C11 111.5(5)
C2 C10 C12 111.8(5)
C11 C10 C12 109.5(5)
C2 C10 H10 108.0
C11 C10 H10 108.0
C12 C10 H10 108.0
C10 C11 H11A 109.5
C10 C11 H11B 109.5
H11A C11 H11B 109.5
C10 C11 H11C 109.5
H11A C11 H11C 109.5
H11B C11 H11C 109.5
C10 C12 H12A 109.5
C10 C12 H12B 109.5
H12A C12 H12B 109.5
C10 C12 H12C 109.5
H12A C12 H12C 109.5
H12B C12 H12C 109.5
N1 C13 C14 126.2(5)
N1 C13 C15 116.6(4)
C14 C13 C15 117.2(5)
C13 C14 H14A 109.5
C13 C14 H14B 109.5
H14A C14 H14B 109.5
C13 C14 H14C 109.5
H14A C14 H14C 109.5
H14B C14 H14C 109.5
N2 C15 C16 123.1(5)
N2 C15 C13 115.1(4)
C16 C15 C13 121.7(5)
C15 C16 C17 117.8(5)
C15 C16 H16 121.1
C17 C16 H16 121.1
C18 C17 C16 119.7(5)
C18 C17 H17 120.1
C16 C17 H17 120.1
C17 C18 C19 119.8(5)
C17 C18 H18 120.1
C19 C18 H18 120.1
N2 C19 C18 119.9(5)
N2 C19 C20 120.2(4)
C18 C19 C20 119.8(5)
C21 C20 C25 120.4(5)
C21 C20 C19 117.8(5)
C25 C20 C19 121.8(4)
C22 C21 C20 120.7(5)
C22 C21 H21 119.6
C20 C21 H21 119.6
C23 C22 C21 119.4(5)
C23 C22 H22 120.3
C21 C22 H22 120.3
C22 C23 C24 122.6(5)
C22 C23 H23 118.7
C24 C23 H23 118.7
C23 C24 C25 118.5(5)
C23 C24 C26 116.6(4)
C25 C24 C26 124.8(4)
O1 C25 C24 124.2(4)
O1 C25 C20 117.7(4)
C24 C25 C20 118.1(4)
N3 C26 C27 118.9(5)
N3 C26 C24 120.7(4)
C27 C26 C24 120.3(5)
C28 C27 C26 120.4(5)
C28 C27 H27 119.8
C26 C27 H27 119.8
C27 C28 C29 120.1(5)
C27 C28 H28 120.0
C29 C28 H28 120.0
C28 C29 C30 117.6(6)
C28 C29 H29 121.2
C30 C29 H29 121.2
N3 C30 C29 122.7(5)
N3 C30 C31 115.6(4)
C29 C30 C31 121.7(5)
N4 C31 C30 116.3(5)
N4 C31 C32 125.3(5)
C30 C31 C32 118.4(5)
C31 C32 H32A 109.5
C31 C32 H32B 109.5
H32A C32 H32B 109.5
C31 C32 H32C 109.5
H32A C32 H32C 109.5
H32B C32 H32C 109.5
C34 C33 C38 123.0(5)
C34 C33 N4 117.4(5)
C38 C33 N4 119.5(5)
C35 C34 C33 117.1(5)
C35 C34 C42 120.4(5)
C33 C34 C42 122.4(5)
C34 C35 C36 121.4(6)
C34 C35 H35 119.3
C36 C35 H35 119.3
C37 C36 C35 120.0(6)
C37 C36 H36 120.0
C35 C36 H36 120.0
C36 C37 C38 121.5(7)
C36 C37 H37 119.2
C38 C37 H37 119.2
C37 C38 C33 116.9(7)
C37 C38 C39 118.3(7)
C33 C38 C39 124.8(7)
C41B C39 C40A 83.5(13)
C41B C39 C38 118.9(13)
C40A C39 C38 126.2(10)
C41B C39 C41A 22.7(11)
C40A C39 C41A 105.3(10)
C38 C39 C41A 108.7(8)
C41B C39 C40B 106.7(15)
C40A C39 C40B 31.3(8)
C38 C39 C40B 96.0(9)
C41A C39 C40B 129.3(11)
C41B C39 H39 116.2
C40A C39 H39 103.7
C38 C39 H39 106.8
C41A C39 H39 104.1
C40B C39 H39 110.1
C39 C40A H40A 109.5
C39 C40A H40B 109.5
C39 C40A H40C 109.5
C39 C41A H41A 109.5
C39 C41A H41B 109.5
C39 C41A H41C 109.5
C39 C40B H40D 109.5
C39 C40B H40E 109.5
H40D C40B H40E 109.5
C39 C40B H40F 109.5
H40D C40B H40F 109.5
H40E C40B H40F 109.5
C39 C41B H41D 109.5
C39 C41B H41E 109.5
H41D C41B H41E 109.5
C39 C41B H41F 109.5
H41D C41B H41F 109.5
H41E C41B H41F 109.5
C44 C42 C34 113.5(5)
C44 C42 C43 110.8(5)
C34 C42 C43 110.7(5)
C44 C42 H42 107.2
C34 C42 H42 107.2
C43 C42 H42 107.2
C42 C43 H43A 109.5
C42 C43 H43B 109.5
H43A C43 H43B 109.5
C42 C43 H43C 109.5
H43A C43 H43C 109.5
H43B C43 H43C 109.5
C42 C44 H44A 109.5
C42 C44 H44B 109.5
H44A C44 H44B 109.5
C42 C44 H44C 109.5
H44A C44 H44C 109.5
H44B C44 H44C 109.5
N5 C45 C46 176.9(17)
C45 C46 H46A 109.5
C45 C46 H46B 109.5
H46A C46 H46B 109.5
C45 C46 H46C 109.5
H46A C46 H46C 109.5
H46B C46 H46C 109.5
N6 C47 C48 174.7(17)
C47 C48 H48A 109.5
C47 C48 H48B 109.5
H48A C48 H48B 109.5
C47 C48 H48C 109.5
H48A C48 H48C 109.5
H48B C48 H48C 109.5

loop_
_geom_bond_atom_site_label_1
_geom_bond_atom_site_label_2
_geom_bond_distance
Zn1 N2 2.077(4)
Zn1 O1 2.141(3)
Zn1 N1 2.178(4)
Zn1 Cl2 2.2085(14)
Zn1 Cl1 2.3400(14)
Zn2 O1 1.998(3)
Zn2 N3 2.115(4)
Zn2 N4 2.129(4)
Zn2 Cl3 2.2544(14)
Zn2 Cl1 2.3920(13)
O1 C25 1.323(5)
N1 C13 1.287(6)
N1 C1 1.439(6)
N2 C19 1.343(6)
N2 C15 1.346(6)
N3 C30 1.345(6)
N3 C26 1.349(6)
N4 C31 1.270(7)
N4 C33 1.455(6)
C1 C6 1.388(7)
C1 C2 1.405(8)
C2 C3 1.397(8)
C2 C10 1.505(8)
C3 C4 1.370(10)
C3 H3 0.9500
C4 C5 1.370(10)
C4 H4 0.9500
C5 C6 1.396(9)
C5 H5 0.9500
C6 C7 1.513(9)
C7 C8 1.530(9)
C7 C9 1.537(9)
C7 H7 1.0000
C8 H8A 0.9800
C8 H8B 0.9800
C8 H8C 0.9800
C9 H9A 0.9800
C9 H9B 0.9800
C9 H9C 0.9800
C10 C11 1.520(8)
C10 C12 1.542(7)
C10 H10 1.0000
C11 H11A 0.9800
C11 H11B 0.9800
C11 H11C 0.9800
C12 H12A 0.9800
C12 H12B 0.9800
C12 H12C 0.9800
C13 C14 1.486(7)
C13 C15 1.507(7)
C14 H14A 0.9800
C14 H14B 0.9800
C14 H14C 0.9800
C15 C16 1.354(7)
C16 C17 1.396(8)
C16 H16 0.9500
C17 C18 1.367(8)
C17 H17 0.9500
C18 C19 1.392(7)
C18 H18 0.9500
C19 C20 1.492(7)
C20 C21 1.392(7)
C20 C25 1.429(7)
C21 C22 1.377(8)
C21 H21 0.9500
C22 C23 1.365(8)
C22 H22 0.9500
C23 C24 1.406(7)
C23 H23 0.9500
C24 C25 1.412(7)
C24 C26 1.489(7)
C26 C27 1.411(7)
C27 C28 1.364(8)
C27 H27 0.9500
C28 C29 1.378(8)
C28 H28 0.9500
C29 C30 1.388(8)
C29 H29 0.9500
C30 C31 1.492(8)
C31 C32 1.504(8)
C32 H32A 0.9800
C32 H32B 0.9800
C32 H32C 0.9800
C33 C34 1.390(8)
C33 C38 1.398(8)
C34 C35 1.379(7)
C34 C42 1.522(8)
C35 C36 1.385(9)
C35 H35 0.9500
C36 C37 1.362(10)
C36 H36 0.9500
C37 C38 1.389(9)
C37 H37 0.9500
C38 C39 1.548(11)
C39 C41B 1.31(2)
C39 C40A 1.391(15)
C39 C41A 1.715(17)
C39 C40B 1.79(2)
C39 H39 0.9776
C40A H40A 0.9800
C40A H40B 0.9800
C40A H40C 0.9800
C41A H41A 0.9800
C41A H41B 0.9800
C41A H41C 0.9800
C40B H40D 0.9800
C40B H40E 0.9800
C40B H40F 0.9800
C41B H41D 0.9800
C41B H41E 0.9800
C41B H41F 0.9800
C42 C44 1.519(8)
C42 C43 1.538(8)
C42 H42 1.0000
C43 H43A 0.9800
C43 H43B 0.9800
C43 H43C 0.9800
C44 H44A 0.9800
C44 H44B 0.9800
C44 H44C 0.9800
N5 C45 1.13(2)
C45 C46 1.41(2)
C46 H46A 0.9800
C46 H46B 0.9800
C46 H46C 0.9800
C47 N6 1.032(15)
C47 C48 1.461(17)
C48 H48A 0.9800
C48 H48B 0.9800
C48 H48C 0.9800

loop_
_geom_torsion_atom_site_label_1
_geom_torsion_atom_site_label_2
_geom_torsion_atom_site_label_3
_geom_torsion_atom_site_label_4
_geom_torsion
N3 Zn2 O1 C25 -17.2(4)
N4 Zn2 O1 C25 -76.0(5)
Cl3 Zn2 O1 C25 91.9(4)
Cl1 Zn2 O1 C25 -162.4(4)
N3 Zn2 O1 Zn1 123.54(16)
N4 Zn2 O1 Zn1 64.8(3)
Cl3 Zn2 O1 Zn1 -127.31(11)
Cl1 Zn2 O1 Zn1 -21.67(11)
N2 Zn1 O1 C25 -60.2(3)
N1 Zn1 O1 C25 -108.4(4)
Cl2 Zn1 O1 C25 58.0(3)
Cl1 Zn1 O1 C25 170.5(3)
N2 Zn1 O1 Zn2 151.65(17)
N1 Zn1 O1 Zn2 103.4(3)
Cl2 Zn1 O1 Zn2 -90.21(12)
Cl1 Zn1 O1 Zn2 22.27(11)
N2 Zn1 Cl1 Zn2 -92.36(15)
O1 Zn1 Cl1 Zn2 -18.12(9)
N1 Zn1 Cl1 Zn2 -168.38(11)
Cl2 Zn1 Cl1 Zn2 76.87(6)
O1 Zn2 Cl1 Zn1 19.39(10)
N3 Zn2 Cl1 Zn1 -55.9(2)
N4 Zn2 Cl1 Zn1 -128.61(12)
Cl3 Zn2 Cl1 Zn1 123.41(5)
N2 Zn1 N1 C13 -6.5(3)
O1 Zn1 N1 C13 42.8(5)
Cl2 Zn1 N1 C13 -122.7(3)
Cl1 Zn1 N1 C13 121.1(3)
N2 Zn1 N1 C1 168.0(4)
O1 Zn1 N1 C1 -142.7(4)
Cl2 Zn1 N1 C1 51.9(4)
Cl1 Zn1 N1 C1 -64.3(4)
O1 Zn1 N2 C19 25.2(4)
N1 Zn1 N2 C19 -177.4(4)
Cl2 Zn1 N2 C19 -69.5(4)
Cl1 Zn1 N2 C19 99.2(4)
O1 Zn1 N2 C15 -146.9(4)
N1 Zn1 N2 C15 10.6(3)
Cl2 Zn1 N2 C15 118.4(3)
Cl1 Zn1 N2 C15 -72.9(4)
O1 Zn2 N3 C30 -172.8(4)
N4 Zn2 N3 C30 -20.5(4)
Cl3 Zn2 N3 C30 82.3(4)
Cl1 Zn2 N3 C30 -98.5(4)
O1 Zn2 N3 C26 26.6(4)
N4 Zn2 N3 C26 178.9(4)
Cl3 Zn2 N3 C26 -78.3(4)
Cl1 Zn2 N3 C26 101.0(4)
O1 Zn2 N4 C31 77.0(5)
N3 Zn2 N4 C31 15.9(4)
Cl3 Zn2 N4 C31 -90.9(4)
Cl1 Zn2 N4 C31 160.6(4)
O1 Zn2 N4 C33 -107.5(4)
N3 Zn2 N4 C33 -168.6(4)
Cl3 Zn2 N4 C33 84.7(4)
Cl1 Zn2 N4 C33 -23.8(4)
C13 N1 C1 C6 -88.3(6)
Zn1 N1 C1 C6 97.4(5)
C13 N1 C1 C2 93.3(6)
Zn1 N1 C1 C2 -81.0(5)
C6 C1 C2 C3 4.2(8)
N1 C1 C2 C3 -177.4(5)
C6 C1 C2 C10 -178.9(5)
N1 C1 C2 C10 -0.5(7)
C1 C2 C3 C4 -2.7(8)
C10 C2 C3 C4 -179.6(5)
C2 C3 C4 C5 0.3(10)
C3 C4 C5 C6 0.7(10)
C2 C1 C6 C5 -3.2(8)
N1 C1 C6 C5 178.4(5)
C2 C1 C6 C7 177.9(5)
N1 C1 C6 C7 -0.4(8)
C4 C5 C6 C1 0.8(9)
C4 C5 C6 C7 179.6(6)
C1 C6 C7 C8 106.9(6)
C5 C6 C7 C8 -71.9(7)
C1 C6 C7 C9 -130.0(6)
C5 C6 C7 C9 51.2(7)
C3 C2 C10 C11 74.7(7)
C1 C2 C10 C11 -102.1(6)
C3 C2 C10 C12 -48.2(7)
C1 C2 C10 C12 135.0(5)
C1 N1 C13 C14 4.4(8)
Zn1 N1 C13 C14 179.3(4)
C1 N1 C13 C15 -173.1(4)
Zn1 N1 C13 C15 1.9(6)
C19 N2 C15 C16 -2.8(8)
Zn1 N2 C15 C16 169.7(4)
C19 N2 C15 C13 174.6(4)
Zn1 N2 C15 C13 -12.9(5)
N1 C13 C15 N2 7.2(7)
C14 C13 C15 N2 -170.5(5)
N1 C13 C15 C16 -175.4(5)
C14 C13 C15 C16 7.0(8)
N2 C15 C16 C17 1.4(8)
C13 C15 C16 C17 -175.8(5)
C15 C16 C17 C18 -0.5(8)
C16 C17 C18 C19 0.9(8)
C15 N2 C19 C18 3.1(7)
Zn1 N2 C19 C18 -168.7(4)
C15 N2 C19 C20 -174.0(4)
Zn1 N2 C19 C20 14.2(6)
C17 C18 C19 N2 -2.2(8)
C17 C18 C19 C20 175.0(5)
N2 C19 C20 C21 139.0(5)
C18 C19 C20 C21 -38.1(7)
N2 C19 C20 C25 -40.7(7)
C18 C19 C20 C25 142.2(5)
C25 C20 C21 C22 0.5(8)
C19 C20 C21 C22 -179.3(5)
C20 C21 C22 C23 -1.5(8)
C21 C22 C23 C24 -1.0(8)
C22 C23 C24 C25 4.4(8)
C22 C23 C24 C26 -177.0(5)
Zn2 O1 C25 C24 9.8(7)
Zn1 O1 C25 C24 -126.7(4)
Zn2 O1 C25 C20 -169.4(3)
Zn1 O1 C25 C20 54.1(5)
C23 C24 C25 O1 175.6(4)
C26 C24 C25 O1 -2.9(8)
C23 C24 C25 C20 -5.3(7)
C26 C24 C25 C20 176.3(4)
C21 C20 C25 O1 -177.8(4)
C19 C20 C25 O1 1.9(7)
C21 C20 C25 C24 3.0(7)
C19 C20 C25 C24 -177.3(4)
C30 N3 C26 C27 -6.3(7)
Zn2 N3 C26 C27 152.7(4)
C30 N3 C26 C24 172.0(5)
Zn2 N3 C26 C24 -29.0(7)
C23 C24 C26 N3 -164.9(5)
C25 C24 C26 N3 13.6(7)
C23 C24 C26 C27 13.4(7)
C25 C24 C26 C27 -168.1(5)
N3 C26 C27 C28 4.9(9)
C24 C26 C27 C28 -173.4(5)
C26 C27 C28 C29 0.1(10)
C27 C28 C29 C30 -3.4(10)
C26 N3 C30 C29 3.0(8)
Zn2 N3 C30 C29 -158.9(5)
C26 N3 C30 C31 -175.2(5)
Zn2 N3 C30 C31 22.9(6)
C28 C29 C30 N3 2.0(9)
C28 C29 C30 C31 -180.0(6)
C33 N4 C31 C30 175.8(5)
Zn2 N4 C31 C30 -8.5(7)
C33 N4 C31 C32 -3.5(9)
Zn2 N4 C31 C32 172.2(5)
N3 C30 C31 N4 -10.1(8)
C29 C30 C31 N4 171.7(6)
N3 C30 C31 C32 169.3(5)
C29 C30 C31 C32 -8.9(9)
C31 N4 C33 C34 -99.1(6)
Zn2 N4 C33 C34 85.7(5)
C31 N4 C33 C38 84.3(7)
Zn2 N4 C33 C38 -90.9(6)
C38 C33 C34 C35 0.0(8)
N4 C33 C34 C35 -176.5(5)
C38 C33 C34 C42 -179.1(5)
N4 C33 C34 C42 4.5(7)
C33 C34 C35 C36 0.7(8)
C42 C34 C35 C36 179.8(5)
C34 C35 C36 C37 -0.2(10)
C35 C36 C37 C38 -1.1(11)
C36 C37 C38 C33 1.8(10)
C36 C37 C38 C39 -175.9(7)
C34 C33 C38 C37 -1.2(9)
N4 C33 C38 C37 175.2(5)
C34 C33 C38 C39 176.3(7)
N4 C33 C38 C39 -7.3(10)
C37 C38 C39 C41B 46.7(16)
C33 C38 C39 C41B -130.8(14)
C37 C38 C39 C40A -57.4(13)
C33 C38 C39 C40A 125.1(11)
C37 C38 C39 C41A 68.9(10)
C33 C38 C39 C41A -108.6(9)
C37 C38 C39 C40B -66.2(10)
C33 C38 C39 C40B 116.3(10)
C35 C34 C42 C44 33.7(7)
C33 C34 C42 C44 -147.3(5)
C35 C34 C42 C43 -91.6(6)
C33 C34 C42 C43 87.4(6)
